data_1505683
loop_
_publ_author_name
'Vock, Carsten A.'
'Scolaro, Claudine'
'Phillips, Andrew D.'
'Scopelliti, Rosario'
'Sava, Gianni'
'Dyson, Paul J.'

_publ_section_title
;
 Synthesis, characterization, and in vitro evaluation of novel
 ruthenium(II) eta6-arene imidazole complexes.
;
_journal_issue 18
_journal_name_full 'Journal of medicinal chemistry'
_journal_page_first 5552
_journal_page_last 5561
_journal_paper_doi 10.1021/jm060495o
_journal_volume 49
_journal_year 2006
_chemical_formula_moiety 'C18 H26 Cl N4 Ru, H2 O, Cl'
_chemical_formula_sum 'C18 H28 Cl2 N4 O Ru'
_chemical_formula_weight 488.41
_chemical_name_common (p-Cym)Ru(N-ImMe)2Cl.H2O
_chemical_name_systematic
;
?
;
_space_group_IT_number 2
_symmetry_cell_setting triclinic
_symmetry_Int_Tables_number 2
_symmetry_space_group_name_Hall '-P 1'
_symmetry_space_group_name_H-M 'P -1'
_atom_sites_solution_hydrogens geom
_atom_sites_solution_primary direct
_atom_sites_solution_secondary difmap
_audit_creation_method SHELXL-97
_cell_angle_alpha 78.964(3)
_cell_angle_beta 87.859(4)
_cell_angle_gamma 86.905(4)
_cell_formula_units_Z 2
_cell_length_a 7.8903(6)
_cell_length_b 9.5995(3)
_cell_length_c 14.1039(5)
_cell_measurement_reflns_used 67
_cell_measurement_temperature 153(2)
_cell_measurement_theta_max 20.126
_cell_measurement_theta_min 4.081
_cell_volume 1046.59(9)
_computing_cell_refinement 'Dirax/lsq (Duisenberg & Schreurs, 1989-2000)''
_computing_data_collection 'Bruker XSCANS'
_computing_data_reduction 'EvalCCD (Duisenberg & Schreurs 1990-2000)'
_computing_molecular_graphics 'SHELXTL 5, XP (Sheldrick, 1994)'
_computing_publication_material 'SHELXL-97 (Sheldrick, 1997)'
_computing_structure_refinement 'SHELXL-97 (Sheldrick, 1997)'
_computing_structure_solution 'SHELXS-97 (Sheldrick, 1990)'
_diffrn_ambient_temperature 100(2)
_diffrn_detector_area_resol_mean 9
_diffrn_measured_fraction_theta_full 0.992
_diffrn_measured_fraction_theta_max 0.991
_diffrn_measurement_device_type KappaCCD
_diffrn_measurement_method 'phi and omega scans'
_diffrn_radiation_monochromator graphite
_diffrn_radiation_source 'fine-focus sealed tube'
_diffrn_radiation_type MoK\a
_diffrn_radiation_wavelength 0.71073
_diffrn_reflns_av_R_equivalents 0.0239
_diffrn_reflns_av_sigmaI/netI 0.0228
_diffrn_reflns_limit_h_max 10
_diffrn_reflns_limit_h_min -10
_diffrn_reflns_limit_k_max 12
_diffrn_reflns_limit_k_min -12
_diffrn_reflns_limit_l_max 18
_diffrn_reflns_limit_l_min -18
_diffrn_reflns_number 20015
_diffrn_reflns_theta_full 25.00
_diffrn_reflns_theta_max 27.50
_diffrn_reflns_theta_min 2.37
_diffrn_standards_decay_% 0
_exptl_absorpt_coefficient_mu 1.019
_exptl_absorpt_correction_T_max 0.8379
_exptl_absorpt_correction_T_min 0.7635
_exptl_absorpt_correction_type multi-scan
_exptl_absorpt_process_details
;
SADABS 2.03 (Bruker, 2001)
R.H. Blessing, Acta Cryst. (1995), a51, 33-38
;
_exptl_crystal_colour orange
_exptl_crystal_density_diffrn 1.550
_exptl_crystal_density_method 'not measured'
_exptl_crystal_description prism
_exptl_crystal_F_000 500
_exptl_crystal_size_max 0.28
_exptl_crystal_size_mid 0.20
_exptl_crystal_size_min 0.18
_refine_diff_density_max 0.527
_refine_diff_density_min -0.438
_refine_diff_density_rms 0.087
_refine_ls_extinction_coef 0.0046(10)
_refine_ls_extinction_expression Fc^*^=kFc[1+0.001xFc^2^\l^3^/sin(2\q)]^-1/4^
_refine_ls_extinction_method SHELXL
_refine_ls_goodness_of_fit_ref 1.217
_refine_ls_hydrogen_treatment constr
_refine_ls_matrix_type full
_refine_ls_number_parameters 247
_refine_ls_number_reflns 4777
_refine_ls_number_restraints 3
_refine_ls_restrained_S_all 1.218
_refine_ls_R_factor_all 0.0291
_refine_ls_R_factor_gt 0.0224
_refine_ls_shift/su_max 0.001
_refine_ls_shift/su_mean 0.000
_refine_ls_structure_factor_coef Fsqd
_refine_ls_weighting_details 'calc w=1/[\s^2^(Fo^2^)+(0.0250P)^2^+0.6826P] where P=(Fo^2^+2Fc^2^)/3'
_refine_ls_weighting_scheme calc
_refine_ls_wR_factor_gt 0.0567
_refine_ls_wR_factor_ref 0.0602
_reflns_number_gt 4321
_reflns_number_total 4777
_reflns_threshold_expression I>2/s(I)
_cod_data_source_file jm060495osi20060630_043159.cif
_cod_data_source_block pd268
_cod_depositor_comments
;
The following automatic conversions were performed:

'_symmetry_cell_setting' value 'Triclinic' changed to 'triclinic'
according to /home/saulius/struct/CIF-dictionaries/cif_core.dic
dictionary named 'cif_core.dic' version 2.4.1 from 2010-06-29.

Automatic conversion script
Id: cif_fix_values 1715 2011-07-08 13:25:40Z adriana 
;
_cod_original_sg_symbol_Hall -P1
_cod_database_code 1505683

loop_
_symmetry_equiv_pos_as_xyz
'x, y, z'
'-x, -y, -z'

loop_
_atom_site_label
_atom_site_type_symbol
_atom_site_fract_x
_atom_site_fract_y
_atom_site_fract_z
_atom_site_U_iso_or_equiv
_atom_site_adp_type
_atom_site_occupancy
_atom_site_symmetry_multiplicity
_atom_site_calc_flag
_atom_site_refinement_flags
Ru1 Ru 0.880051(19) 0.062065(17) 0.188365(11) 0.00925(7) Uani 1 1 d .
Cl1 Cl 0.69506(6) 0.19099(5) 0.06372(3) 0.01457(11) Uani 1 1 d .
Cl2 Cl 1.06838(6) 0.22573(6) 0.49872(4) 0.01734(11) Uani 1 1 d .
O1 O 0.7727(2) 0.47255(19) 0.52291(15) 0.0314(4) Uani 1 1 d D
H1A H 0.863(3) 0.409(2) 0.516(2) 0.047 Uiso 1 1 d D
H1B H 0.818(4) 0.560(2) 0.521(2) 0.047 Uiso 1 1 d D
N1 N 0.5722(2) 0.16463(19) 0.42276(12) 0.0134(3) Uani 1 1 d .
N2 N 0.6138(2) -0.32181(19) 0.24638(13) 0.0143(3) Uani 1 1 d .
N3 N 0.7312(2) -0.11746(18) 0.19125(12) 0.0121(3) Uani 1 1 d .
N4 N 0.6921(2) 0.11193(18) 0.28969(12) 0.0118(3) Uani 1 1 d .
C1 C 1.0556(3) 0.3813(2) 0.11449(16) 0.0165(4) Uani 1 1 d .
H1 H 1.0181 0.3925 0.0464 0.020 Uiso 1 1 calc R
C2 C 1.1330(3) -0.2355(2) 0.26180(16) 0.0189(4) Uani 1 1 d .
H2A H 1.0775 -0.2607 0.3257 0.028 Uiso 1 1 calc R
H2B H 1.2543 -0.2631 0.2664 0.028 Uiso 1 1 calc R
H2C H 1.0815 -0.2855 0.2166 0.028 Uiso 1 1 calc R
C3 C 1.0688(2) 0.1672(2) 0.25542(14) 0.0119(4) Uani 1 1 d .
H3A H 1.0529 0.2297 0.3000 0.014 Uiso 1 1 calc R
C4 C 0.5189(2) 0.1358(2) 0.27616(15) 0.0165(4) Uani 1 1 d .
H4A H 0.4618 0.1298 0.2191 0.020 Uiso 1 1 calc R
C5 C 0.7187(2) 0.1296(2) 0.37939(14) 0.0134(4) Uani 1 1 d .
H5A H 0.8263 0.1189 0.4086 0.016 Uiso 1 1 calc R
C6 C 1.0740(2) 0.2238(2) 0.15536(15) 0.0130(4) Uani 1 1 d .
C7 C 0.6326(2) -0.1490(2) 0.11945(15) 0.0146(4) Uani 1 1 d .
H7A H 0.6180 -0.0918 0.0572 0.017 Uiso 1 1 calc R
C8 C 0.7159(2) -0.2238(2) 0.26683(15) 0.0135(4) Uani 1 1 d .
H8A H 0.7695 -0.2297 0.3268 0.016 Uiso 1 1 calc R
C9 C 0.5674(3) -0.4538(2) 0.31201(16) 0.0199(5) Uani 1 1 d .
H9A H 0.6444 -0.4735 0.3664 0.030 Uiso 1 1 calc R
H9B H 0.5765 -0.5328 0.2769 0.030 Uiso 1 1 calc R
H9C H 0.4505 -0.4427 0.3364 0.030 Uiso 1 1 calc R
C10 C 0.5603(3) -0.2754(2) 0.15282(15) 0.0160(4) Uani 1 1 d .
H10A H 0.4873 -0.3225 0.1185 0.019 Uiso 1 1 calc R
C11 C 1.1113(2) -0.0778(2) 0.22607(15) 0.0133(4) Uani 1 1 d .
C12 C 0.5522(3) 0.1960(2) 0.52059(15) 0.0180(4) Uani 1 1 d .
H12A H 0.6590 0.1715 0.5546 0.027 Uiso 1 1 calc R
H12B H 0.4617 0.1401 0.5560 0.027 Uiso 1 1 calc R
H12C H 0.5227 0.2975 0.5164 0.027 Uiso 1 1 calc R
C13 C 1.1161(2) -0.0214(2) 0.12430(15) 0.0148(4) Uani 1 1 d .
H13A H 1.1328 -0.0837 0.0796 0.018 Uiso 1 1 calc R
C14 C 0.4440(3) 0.1692(2) 0.35796(15) 0.0172(4) Uani 1 1 d .
H14A H 0.3268 0.1913 0.3684 0.021 Uiso 1 1 calc R
C15 C 1.0873(2) 0.0170(2) 0.29093(14) 0.0125(4) Uani 1 1 d .
H15A H 1.0833 -0.0189 0.3586 0.015 Uiso 1 1 calc R
C16 C 1.0961(2) 0.1254(2) 0.09070(15) 0.0137(4) Uani 1 1 d .
H16A H 1.0973 0.1608 0.0230 0.016 Uiso 1 1 calc R
C17 C 0.9229(3) 0.4598(2) 0.16896(18) 0.0242(5) Uani 1 1 d .
H17A H 0.8137 0.4153 0.1704 0.036 Uiso 1 1 calc R
H17B H 0.9106 0.5594 0.1362 0.036 Uiso 1 1 calc R
H17C H 0.9592 0.4552 0.2352 0.036 Uiso 1 1 calc R
C18 C 1.2314(3) 0.4450(3) 0.1112(2) 0.0279(5) Uani 1 1 d .
H18A H 1.3133 0.3905 0.0770 0.042 Uiso 1 1 calc R
H18B H 1.2687 0.4408 0.1772 0.042 Uiso 1 1 calc R
H18C H 1.2240 0.5442 0.0772 0.042 Uiso 1 1 calc R

loop_
_atom_site_aniso_label
_atom_site_aniso_U_11
_atom_site_aniso_U_22
_atom_site_aniso_U_33
_atom_site_aniso_U_23
_atom_site_aniso_U_13
_atom_site_aniso_U_12
Ru1 0.00810(9) 0.01170(9) 0.00830(9) -0.00272(6) -0.00011(5) -0.00089(5)
Cl1 0.0143(2) 0.0174(2) 0.0114(2) -0.00083(18) -0.00256(17) 0.00083(18)
Cl2 0.0154(2) 0.0234(3) 0.0144(2) -0.0060(2) 0.00085(18) -0.00338(19)
O1 0.0193(8) 0.0232(9) 0.0494(12) -0.0006(8) 0.0003(8) -0.0038(7)
N1 0.0120(8) 0.0181(9) 0.0114(8) -0.0057(7) 0.0002(6) -0.0019(7)
N2 0.0130(8) 0.0147(9) 0.0153(9) -0.0027(7) 0.0013(7) -0.0024(6)
N3 0.0108(8) 0.0145(8) 0.0116(8) -0.0037(7) -0.0003(6) -0.0012(6)
N4 0.0093(8) 0.0153(8) 0.0115(8) -0.0043(7) -0.0002(6) -0.0007(6)
C1 0.0168(10) 0.0150(10) 0.0172(10) -0.0017(8) -0.0008(8) -0.0018(8)
C2 0.0179(10) 0.0155(10) 0.0228(11) -0.0034(9) 0.0004(8) 0.0033(8)
C3 0.0081(8) 0.0162(10) 0.0127(9) -0.0055(8) -0.0012(7) -0.0024(7)
C4 0.0091(9) 0.0259(11) 0.0154(10) -0.0060(9) -0.0018(8) -0.0012(8)
C5 0.0102(9) 0.0184(10) 0.0122(10) -0.0046(8) -0.0001(7) -0.0010(7)
C6 0.0082(8) 0.0149(10) 0.0156(10) -0.0018(8) 0.0007(7) -0.0029(7)
C7 0.0134(9) 0.0188(10) 0.0119(10) -0.0037(8) -0.0021(7) -0.0005(8)
C8 0.0126(9) 0.0158(10) 0.0121(10) -0.0030(8) 0.0006(7) -0.0005(7)
C9 0.0191(10) 0.0167(11) 0.0219(11) 0.0006(9) 0.0042(9) -0.0030(8)
C10 0.0147(9) 0.0204(11) 0.0147(10) -0.0066(8) -0.0022(8) -0.0026(8)
C11 0.0065(8) 0.0159(10) 0.0176(10) -0.0036(8) -0.0006(7) 0.0009(7)
C12 0.0180(10) 0.0264(12) 0.0122(10) -0.0099(9) 0.0028(8) -0.0026(8)
C13 0.0101(9) 0.0198(11) 0.0158(10) -0.0076(8) 0.0026(7) -0.0007(8)
C14 0.0101(9) 0.0257(12) 0.0166(10) -0.0060(9) -0.0013(8) -0.0003(8)
C15 0.0086(8) 0.0181(10) 0.0110(9) -0.0025(8) -0.0021(7) -0.0009(7)
C16 0.0100(9) 0.0206(11) 0.0106(9) -0.0034(8) 0.0023(7) -0.0032(7)
C17 0.0260(12) 0.0161(11) 0.0310(13) -0.0065(9) 0.0025(10) 0.0010(9)
C18 0.0212(11) 0.0195(12) 0.0398(15) 0.0040(10) -0.0017(10) -0.0073(9)

loop_
_atom_type_symbol
_atom_type_description
_atom_type_scat_dispersion_real
_atom_type_scat_dispersion_imag
_atom_type_scat_source
C C 0.0033 0.0016 'International Tables Vol C Tables 4.2.6.8 and 6.1.1.4'
H H 0.0000 0.0000 'International Tables Vol C Tables 4.2.6.8 and 6.1.1.4'
N N 0.0061 0.0033 'International Tables Vol C Tables 4.2.6.8 and 6.1.1.4'
O O 0.0106 0.0060 'International Tables Vol C Tables 4.2.6.8 and 6.1.1.4'
Cl Cl 0.1484 0.1585 'International Tables Vol C Tables 4.2.6.8 and 6.1.1.4'
Ru Ru -1.2594 0.8363 'International Tables Vol C Tables 4.2.6.8 and 6.1.1.4'

loop_
_geom_angle_atom_site_label_1
_geom_angle_atom_site_label_2
_geom_angle_atom_site_label_3
_geom_angle
N4 Ru1 N3 83.02(6)
N4 Ru1 C3 90.33(7)
N3 Ru1 C3 149.23(7)
N4 Ru1 C16 149.59(7)
N3 Ru1 C16 126.62(7)
C3 Ru1 C16 67.61(8)
N4 Ru1 C15 95.75(7)
N3 Ru1 C15 112.40(7)
C3 Ru1 C15 38.26(7)
C16 Ru1 C15 79.97(7)
N4 Ru1 C6 112.38(7)
N3 Ru1 C6 164.57(7)
C3 Ru1 C6 37.47(7)
C16 Ru1 C6 38.00(8)
C15 Ru1 C6 68.48(7)
N4 Ru1 C13 162.17(7)
N3 Ru1 C13 97.67(7)
C3 Ru1 C13 79.96(8)
C16 Ru1 C13 37.06(8)
C15 Ru1 C13 67.41(8)
C6 Ru1 C13 68.04(8)
N4 Ru1 C11 124.68(7)
N3 Ru1 C11 91.19(7)
C3 Ru1 C11 68.10(8)
C16 Ru1 C11 67.62(7)
C15 Ru1 C11 37.20(8)
C6 Ru1 C11 80.90(7)
C13 Ru1 C11 37.66(7)
N4 Ru1 Cl1 86.61(5)
N3 Ru1 Cl1 87.44(5)
C3 Ru1 Cl1 122.25(5)
C16 Ru1 Cl1 88.02(5)
C15 Ru1 Cl1 160.16(6)
C6 Ru1 Cl1 92.36(5)
C13 Ru1 Cl1 111.21(6)
C11 Ru1 Cl1 148.29(6)
C5 N1 C14 107.74(17)
C5 N1 C12 126.22(17)
C14 N1 C12 126.02(17)
C8 N2 C10 107.48(17)
C8 N2 C9 126.14(18)
C10 N2 C9 126.38(18)
C8 N3 C7 106.37(17)
C8 N3 Ru1 124.60(14)
C7 N3 Ru1 129.03(14)
C5 N4 C4 106.17(16)
C5 N4 Ru1 126.29(13)
C4 N4 Ru1 127.52(14)
C6 C1 C17 113.34(18)
C6 C1 C18 108.70(17)
C17 C1 C18 112.0(2)
C6 C1 H1 107.5
C17 C1 H1 107.5
C18 C1 H1 107.5
C11 C2 H2A 109.5
C11 C2 H2B 109.5
H2A C2 H2B 109.5
C11 C2 H2C 109.5
H2A C2 H2C 109.5
H2B C2 H2C 109.5
C6 C3 C15 121.19(19)
C6 C3 Ru1 72.41(11)
C15 C3 Ru1 71.30(11)
C6 C3 H3A 119.4
C15 C3 H3A 119.4
Ru1 C3 H3A 129.4
C14 C4 N4 108.96(18)
C14 C4 H4A 125.5
N4 C4 H4A 125.5
N4 C5 N1 110.70(17)
N4 C5 H5A 124.7
N1 C5 H5A 124.7
C3 C6 C16 117.47(18)
C3 C6 C1 123.11(19)
C16 C6 C1 119.42(18)
C3 C6 Ru1 70.12(11)
C16 C6 Ru1 70.09(11)
C1 C6 Ru1 130.41(14)
C10 C7 N3 108.87(18)
C10 C7 H7A 125.6
N3 C7 H7A 125.6
N3 C8 N2 110.64(18)
N3 C8 H8A 124.7
N2 C8 H8A 124.7
N2 C9 H9A 109.5
N2 C9 H9B 109.5
H9A C9 H9B 109.5
N2 C9 H9C 109.5
H9A C9 H9C 109.5
H9B C9 H9C 109.5
C7 C10 N2 106.64(18)
C7 C10 H10A 126.7
N2 C10 H10A 126.7
C15 C11 C13 118.86(18)
C15 C11 C2 121.25(19)
C13 C11 C2 119.89(19)
C15 C11 Ru1 70.22(11)
C13 C11 Ru1 70.91(11)
C2 C11 Ru1 131.26(14)
N1 C12 H12A 109.5
N1 C12 H12B 109.5
H12A C12 H12B 109.5
N1 C12 H12C 109.5
H12A C12 H12C 109.5
H12B C12 H12C 109.5
C16 C13 C11 120.08(19)
C16 C13 Ru1 70.34(11)
C11 C13 Ru1 71.44(11)
C16 C13 H13A 120.0
C11 C13 H13A 120.0
Ru1 C13 H13A 131.0
C4 C14 N1 106.42(18)
C4 C14 H14A 126.8
N1 C14 H14A 126.8
C11 C15 C3 120.39(18)
C11 C15 Ru1 72.58(11)
C3 C15 Ru1 70.44(11)
C11 C15 H15A 119.8
C3 C15 H15A 119.8
Ru1 C15 H15A 129.6
C13 C16 C6 121.98(19)
C13 C16 Ru1 72.59(11)
C6 C16 Ru1 71.90(11)
C13 C16 H16A 119.0
C6 C16 H16A 119.0
Ru1 C16 H16A 129.0
C1 C17 H17A 109.5
C1 C17 H17B 109.5
H17A C17 H17B 109.5
C1 C17 H17C 109.5
H17A C17 H17C 109.5
H17B C17 H17C 109.5
C1 C18 H18A 109.5
C1 C18 H18B 109.5
H18A C18 H18B 109.5
C1 C18 H18C 109.5
H18A C18 H18C 109.5
H18B C18 H18C 109.5

loop_
_geom_bond_atom_site_label_1
_geom_bond_atom_site_label_2
_geom_bond_distance
Ru1 N4 2.1205(16)
Ru1 N3 2.1303(17)
Ru1 C3 2.1826(19)
Ru1 C16 2.1885(19)
Ru1 C15 2.1939(19)
Ru1 C6 2.212(2)
Ru1 C13 2.217(2)
Ru1 C11 2.2245(19)
Ru1 Cl1 2.4323(5)
O1 H1B 0.932(17)
N1 C5 1.344(3)
N1 C14 1.381(3)
N1 C12 1.469(3)
N2 C8 1.349(3)
N2 C10 1.383(3)
N2 C9 1.473(3)
N3 C8 1.334(3)
N3 C7 1.387(3)
N4 C5 1.334(3)
N4 C4 1.388(2)
C1 C6 1.513(3)
C1 C17 1.526(3)
C1 C18 1.541(3)
C1 H1 1.0000
C2 C11 1.504(3)
C2 H2A 0.9800
C2 H2B 0.9800
C2 H2C 0.9800
C3 C6 1.412(3)
C3 C15 1.434(3)
C3 H3A 0.9500
C4 C14 1.362(3)
C4 H4A 0.9500
C5 H5A 0.9500
C6 C16 1.433(3)
C7 C10 1.362(3)
C7 H7A 0.9500
C8 H8A 0.9500
C9 H9A 0.9800
C9 H9B 0.9800
C9 H9C 0.9800
C10 H10A 0.9500
C11 C15 1.410(3)
C11 C13 1.434(3)
C12 H12A 0.9800
C12 H12B 0.9800
C12 H12C 0.9800
C13 C16 1.401(3)
C13 H13A 0.9500
C14 H14A 0.9500
C15 H15A 0.9500
C16 H16A 0.9500
C17 H17A 0.9800
C17 H17B 0.9800
C17 H17C 0.9800
C18 H18A 0.9800
C18 H18B 0.9800
C18 H18C 0.9800
